data_4032751
loop_
_publ_author_name
'Zhu, Xinju'
'Shen, Xiao-Jing'
'Tian, Zi-Yao'
'Lu, Shuai'
'Tian, Lu-Lu'
'Liu, Wen-Bo'
'Song, Bing'
'Hao, Xin-Qi'

_publ_section_title
;
 Rhodium-Catalyzed Direct Bis-cyanation of Arylimidazo[1,2-\a]pyridine via
 Double C-H Activation.
;
_journal_issue 12
_journal_name_full 'The Journal of organic chemistry'
_journal_page_first 6022
_journal_page_last 6031
_journal_paper_doi 10.1021/acs.joc.6b03036
_journal_volume 82
_journal_year 2017
_chemical_formula_moiety 'C15 H8 N4'
_chemical_formula_sum 'C15 H8 N4'
_chemical_formula_weight 244.25
_space_group_crystal_system monoclinic
_space_group_IT_number 14
_space_group_name_Hall '-P 2ybc'
_space_group_name_H-M_alt 'P 1 21/c 1'
_symmetry_space_group_name_Hall '-P 2ybc'
_symmetry_space_group_name_H-M 'P 1 21/c 1'
_atom_sites_solution_hydrogens geom
_atom_sites_solution_primary direct
_audit_creation_date 2016-09-19
_audit_creation_method
;
Olex2 1.2
(compiled 2016.09.09 svn.r3337 for OlexSys, GUI svn.r5227)
;
_cell_angle_alpha 90
_cell_angle_beta 90.712(5)
_cell_angle_gamma 90
_cell_formula_units_Z 4
_cell_length_a 8.2318(4)
_cell_length_b 10.7603(9)
_cell_length_c 13.7380(7)
_cell_measurement_reflns_used 1728
_cell_measurement_temperature 293(2)
_cell_measurement_theta_max 70.5010
_cell_measurement_theta_min 5.1920
_cell_volume 1216.77(13)
_computing_cell_refinement
;
CrysAlisPro, Agilent Technologies,
Version 1.171.37.35 (release 13-08-2014 CrysAlis171 .NET)
(compiled Aug 13 2014,18:06:01)
;
_computing_data_collection
;
CrysAlisPro, Agilent Technologies,
Version 1.171.37.35 (release 13-08-2014 CrysAlis171 .NET)
(compiled Aug 13 2014,18:06:01)
;
_computing_data_reduction
;
CrysAlisPro, Agilent Technologies,
Version 1.171.37.35 (release 13-08-2014 CrysAlis171 .NET)
(compiled Aug 13 2014,18:06:01)
;
_computing_molecular_graphics 'Olex2 (Dolomanov et al., 2009)'
_computing_publication_material 'Olex2 (Dolomanov et al., 2009)'
_computing_structure_refinement 'ShelXL (Sheldrick, 2015)'
_computing_structure_solution 'ShelXS (Sheldrick, 2008)'
_diffrn_ambient_temperature 293(2)
_diffrn_detector 'CCD plate'
_diffrn_detector_area_resol_mean 16.2312
_diffrn_detector_type Eos
_diffrn_measured_fraction_theta_full 0.971
_diffrn_measured_fraction_theta_max 0.971
_diffrn_measurement_details
;
#__ type_ start__ end____ width___ exp.time_
  1 omega  -41.00   37.00   1.0000    1.0000
omega____ theta____ kappa____ phi______ frames
    -      -33.5000   37.0000    0.0000 78

#__ type_ start__ end____ width___ exp.time_
  2 omega  -44.00   34.00   1.0000    1.0000
omega____ theta____ kappa____ phi______ frames
    -      -33.5000   37.0000  150.0000 78

#__ type_ start__ end____ width___ exp.time_
  3 omega  -28.00    0.00   1.0000    1.0000
omega____ theta____ kappa____ phi______ frames
    -       36.4734  -77.0000   30.0000 28

#__ type_ start__ end____ width___ exp.time_
  4 omega   60.00  103.00   1.0000    1.0000
omega____ theta____ kappa____ phi______ frames
    -       36.4734   57.0000 -180.0000 43

#__ type_ start__ end____ width___ exp.time_
  5 omega   61.00  101.00   1.0000    1.0000
omega____ theta____ kappa____ phi______ frames
    -       36.4734  178.0000  150.0000 40

#__ type_ start__ end____ width___ exp.time_
  6 omega   39.00   65.00   1.0000    1.0000
omega____ theta____ kappa____ phi______ frames
    -       36.4734  -77.0000   30.0000 26

#__ type_ start__ end____ width___ exp.time_
  7 omega   19.00   44.00   1.0000    1.0000
omega____ theta____ kappa____ phi______ frames
    -       36.4734   57.0000 -180.0000 25

#__ type_ start__ end____ width___ exp.time_
  8 omega   82.00  110.00   1.0000    1.0000
omega____ theta____ kappa____ phi______ frames
    -       36.4734  178.0000  -90.0000 28

#__ type_ start__ end____ width___ exp.time_
  9 omega   23.00   70.00   1.0000    1.0000
omega____ theta____ kappa____ phi______ frames
    -       36.4734   37.0000  -60.0000 47

#__ type_ start__ end____ width___ exp.time_
 10 omega   64.00  104.00   1.0000    1.0000
omega____ theta____ kappa____ phi______ frames
    -       36.4734  178.0000  120.0000 40

#__ type_ start__ end____ width___ exp.time_
 11 omega   84.00  175.00   1.0000    2.0000
omega____ theta____ kappa____ phi______ frames
    -      108.0000   77.0000  120.0000 91

#__ type_ start__ end____ width___ exp.time_
 12 omega   92.00  167.00   1.0000    2.0000
omega____ theta____ kappa____ phi______ frames
    -      108.0000   61.0000   90.0000 75

#__ type_ start__ end____ width___ exp.time_
 13 omega   38.00   67.00   1.0000    2.0000
omega____ theta____ kappa____ phi______ frames
    -      108.0000  -94.0000  -60.0000 29

#__ type_ start__ end____ width___ exp.time_
 14 omega   81.00  106.00   1.0000    2.0000
omega____ theta____ kappa____ phi______ frames
    -      108.0000  -94.0000  -60.0000 25

#__ type_ start__ end____ width___ exp.time_
 15 omega  101.00  127.00   1.0000    2.0000
omega____ theta____ kappa____ phi______ frames
    -      108.0000  111.0000  -30.0000 26

#__ type_ start__ end____ width___ exp.time_
 16 omega   42.00   99.00   1.0000    2.0000
omega____ theta____ kappa____ phi______ frames
    -      108.0000  -45.0000  150.0000 57

#__ type_ start__ end____ width___ exp.time_
 17 omega   50.00  137.00   1.0000    2.0000
omega____ theta____ kappa____ phi______ frames
    -      108.0000  -77.0000    0.0000 87

#__ type_ start__ end____ width___ exp.time_
 18 omega   56.00   86.00   1.0000    2.0000
omega____ theta____ kappa____ phi______ frames
    -      108.0000  -30.0000 -180.0000 30

#__ type_ start__ end____ width___ exp.time_
 19 omega   44.00   86.00   1.0000    2.0000
omega____ theta____ kappa____ phi______ frames
    -      108.0000  -45.0000    0.0000 42

#__ type_ start__ end____ width___ exp.time_
 20 omega   38.00   70.00   1.0000    2.0000
omega____ theta____ kappa____ phi______ frames
    -      108.0000  -45.0000  -30.0000 32
;
_diffrn_measurement_device 'four-circle diffractometer'
_diffrn_measurement_device_type 'Xcalibur, Eos, Gemini'
_diffrn_measurement_method '\w scans'
_diffrn_orient_matrix_UB_11 0.0173957000
_diffrn_orient_matrix_UB_12 0.0743841000
_diffrn_orient_matrix_UB_13 -0.0950159000
_diffrn_orient_matrix_UB_21 0.0413835000
_diffrn_orient_matrix_UB_22 0.1175232000
_diffrn_orient_matrix_UB_23 0.0593599000
_diffrn_orient_matrix_UB_31 0.1818169000
_diffrn_orient_matrix_UB_32 -0.0339834000
_diffrn_orient_matrix_UB_33 -0.0030070000
_diffrn_radiation_monochromator graphite
_diffrn_radiation_probe x-ray
_diffrn_radiation_type CuK\a
_diffrn_radiation_wavelength 1.54184
_diffrn_reflns_av_R_equivalents 0.0249
_diffrn_reflns_av_unetI/netI 0.0357
_diffrn_reflns_Laue_measured_fraction_full 0.971
_diffrn_reflns_Laue_measured_fraction_max 0.971
_diffrn_reflns_limit_h_max 9
_diffrn_reflns_limit_h_min -7
_diffrn_reflns_limit_k_max 9
_diffrn_reflns_limit_k_min -12
_diffrn_reflns_limit_l_max 14
_diffrn_reflns_limit_l_min -16
_diffrn_reflns_number 4242
_diffrn_reflns_point_group_measured_fraction_full 0.971
_diffrn_reflns_point_group_measured_fraction_max 0.971
_diffrn_reflns_theta_full 67.053
_diffrn_reflns_theta_max 67.053
_diffrn_reflns_theta_min 5.222
_diffrn_source 'Enhance (Cu) X-ray Source'
_exptl_absorpt_coefficient_mu 0.673
_exptl_absorpt_correction_T_max 1.00000
_exptl_absorpt_correction_T_min 0.90268
_exptl_absorpt_correction_type multi-scan
_exptl_absorpt_process_details
;
CrysAlisPro, Agilent Technologies,
Version 1.171.37.35 (release 13-08-2014 CrysAlis171 .NET)
(compiled Aug 13 2014,18:06:01)
Empirical absorption correction using spherical harmonics,
 implemented in SCALE3 ABSPACK scaling algorithm.
;
_exptl_crystal_density_diffrn 1.333
_exptl_crystal_description
;
;
_exptl_crystal_F_000 504
_exptl_crystal_size_max 0.19
_exptl_crystal_size_mid 0.14
_exptl_crystal_size_min 0.13
_refine_diff_density_max 0.337
_refine_diff_density_min -0.268
_refine_diff_density_rms 0.053
_refine_ls_extinction_coef 0.0037(10)
_refine_ls_extinction_expression Fc^*^=kFc[1+0.001xFc^2^\l^3^/sin(2\q)]^-1/4^
_refine_ls_extinction_method 'SHELXL-2014/7 (Sheldrick 2014'
_refine_ls_goodness_of_fit_ref 1.069
_refine_ls_hydrogen_treatment constr
_refine_ls_matrix_type full
_refine_ls_number_parameters 173
_refine_ls_number_reflns 2110
_refine_ls_number_restraints 0
_refine_ls_restrained_S_all 1.069
_refine_ls_R_factor_all 0.0700
_refine_ls_R_factor_gt 0.0552
_refine_ls_shift/su_max 0.000
_refine_ls_shift/su_mean 0.000
_refine_ls_structure_factor_coef Fsqd
_refine_ls_weighting_details 'w=1/[\s^2^(Fo^2^)+(0.0993P)^2^+0.5725P] where P=(Fo^2^+2Fc^2^)/3'
_refine_ls_weighting_scheme calc
_refine_ls_wR_factor_gt 0.1701
_refine_ls_wR_factor_ref 0.1919
_reflns_Friedel_coverage 0.000
_reflns_number_gt 1637
_reflns_number_total 2110
_reflns_threshold_expression 'I > 2\s(I)'
_cod_data_source_file jo6b03036_si_002.cif
_cod_data_source_block 201609132
_cod_database_code 4032751
_chemical_oxdiff_formula C1H1O1N1
_shelx_space_group_comment
;
The symmetry employed for this shelxl refinement is uniquely defined
by the following loop, which should always be used as a source of
symmetry information in preference to the above space-group names.
They are only intended as comments.
;
_reflns_odcompleteness_completeness 97.09
_reflns_odcompleteness_iscentric 1
_reflns_odcompleteness_theta 66.97
_olex2_refinement_description
;
1. Fixed Uiso
 At 1.2 times of:
  All C(H) groups
2.a Aromatic/amide H refined with riding coordinates:
 C1(H1), C2(H2), C3(H3), C4(H4), C6(H6), C10(H10), C11(H11), C12(H12)
;
_shelx_shelxl_version_number 2014/7
_olex2_submission_special_instructions 'No special instructions were received'

loop_
_space_group_symop_operation_xyz
'x, y, z'
'-x, y+1/2, -z+1/2'
'-x, -y, -z'
'x, -y-1/2, z-1/2'

loop_
_atom_site_label
_atom_site_type_symbol
_atom_site_fract_x
_atom_site_fract_y
_atom_site_fract_z
_atom_site_U_iso_or_equiv
_atom_site_adp_type
_atom_site_occupancy
_atom_site_site_symmetry_order
_atom_site_calc_flag
_atom_site_refinement_flags_posn
C1 C 0.5064(3) 0.6716(3) 0.50182(19) 0.0473(7) Uani 1 1 d .
H1 H 0.6027 0.7092 0.4830 0.057 Uiso 1 1 calc R
C2 C 0.4835(3) 0.6387(3) 0.5951(2) 0.0531(7) Uani 1 1 d .
H2 H 0.5652 0.6530 0.6411 0.064 Uiso 1 1 calc R
C3 C 0.3364(3) 0.5824(3) 0.62387(19) 0.0530(7) Uani 1 1 d .
H3 H 0.3218 0.5612 0.6888 0.064 Uiso 1 1 calc R
C4 C 0.2165(3) 0.5588(3) 0.55801(18) 0.0502(7) Uani 1 1 d .
H4 H 0.1205 0.5212 0.5774 0.060 Uiso 1 1 calc R
C5 C 0.2389(3) 0.5921(3) 0.45962(17) 0.0420(6) Uani 1 1 d .
C6 C 0.3775(3) 0.6722(3) 0.33648(17) 0.0443(7) Uani 1 1 d .
H6 H 0.4560 0.7105 0.2987 0.053 Uiso 1 1 calc R
C7 C 0.2290(3) 0.6267(3) 0.30626(17) 0.0424(6) Uani 1 1 d .
C8 C 0.1608(3) 0.6312(3) 0.20680(17) 0.0429(6) Uani 1 1 d .
C9 C 0.2524(3) 0.5962(3) 0.12587(18) 0.0454(7) Uani 1 1 d .
C10 C 0.1916(4) 0.6062(3) 0.03133(19) 0.0550(8) Uani 1 1 d .
H10 H 0.2557 0.5832 -0.0209 0.066 Uiso 1 1 calc R
C11 C 0.0368(4) 0.6501(3) 0.0150(2) 0.0599(8) Uani 1 1 d .
H11 H -0.0034 0.6580 -0.0482 0.072 Uiso 1 1 calc R
C12 C -0.0583(4) 0.6821(3) 0.0927(2) 0.0599(8) Uani 1 1 d .
H12 H -0.1641 0.7097 0.0817 0.072 Uiso 1 1 calc R
C13 C 0.0019(3) 0.6739(3) 0.18753(19) 0.0483(7) Uani 1 1 d .
C14 C 0.4140(4) 0.5469(3) 0.13830(19) 0.0538(7) Uani 1 1 d .
C15 C -0.1031(3) 0.7151(3) 0.2643(2) 0.0573(8) Uani 1 1 d .
N1 N 0.3843(2) 0.6485(2) 0.43484(14) 0.0405(5) Uani 1 1 d .
N2 N 0.1427(2) 0.5789(2) 0.38204(15) 0.0472(6) Uani 1 1 d .
N3 N 0.5428(4) 0.5067(3) 0.14270(19) 0.0784(10) Uani 1 1 d .
N4 N -0.1954(3) 0.7517(3) 0.3185(2) 0.0781(10) Uani 1 1 d .

loop_
_atom_site_aniso_label
_atom_site_aniso_U_11
_atom_site_aniso_U_22
_atom_site_aniso_U_33
_atom_site_aniso_U_23
_atom_site_aniso_U_13
_atom_site_aniso_U_12
C1 0.0328(12) 0.0590(18) 0.0501(14) -0.0076(12) -0.0023(10) -0.0023(12)
C2 0.0438(14) 0.068(2) 0.0473(14) -0.0064(13) -0.0070(11) 0.0072(14)
C3 0.0528(16) 0.067(2) 0.0389(13) 0.0053(12) 0.0018(11) 0.0075(14)
C4 0.0421(14) 0.0659(19) 0.0427(13) 0.0081(12) 0.0063(11) 0.0014(13)
C5 0.0297(11) 0.0554(16) 0.0411(12) 0.0017(11) 0.0025(9) 0.0005(11)
C6 0.0343(12) 0.0608(17) 0.0381(12) 0.0031(11) 0.0068(10) -0.0065(12)
C7 0.0327(12) 0.0570(17) 0.0375(12) 0.0041(11) 0.0032(9) -0.0006(11)
C8 0.0353(13) 0.0547(17) 0.0388(13) 0.0034(11) 0.0009(10) -0.0049(11)
C9 0.0414(13) 0.0550(17) 0.0401(13) 0.0034(11) 0.0044(10) -0.0042(12)
C10 0.0596(17) 0.0666(19) 0.0388(13) -0.0004(13) 0.0043(12) -0.0096(15)
C11 0.0619(18) 0.075(2) 0.0422(14) 0.0038(13) -0.0097(12) -0.0107(16)
C12 0.0444(15) 0.082(2) 0.0535(16) 0.0074(15) -0.0099(12) -0.0020(15)
C13 0.0361(13) 0.0633(18) 0.0454(13) 0.0016(12) -0.0009(10) -0.0040(12)
C14 0.0551(17) 0.0646(19) 0.0420(13) 0.0002(13) 0.0098(12) 0.0076(15)
C15 0.0345(13) 0.083(2) 0.0541(16) 0.0016(15) -0.0050(12) 0.0031(14)
N1 0.0301(10) 0.0525(13) 0.0390(10) -0.0014(9) 0.0032(8) 0.0004(9)
N2 0.0317(10) 0.0695(16) 0.0404(11) 0.0052(10) 0.0019(8) -0.0034(10)
N3 0.0688(18) 0.110(3) 0.0572(15) 0.0009(15) 0.0106(13) 0.0303(18)
N4 0.0455(14) 0.120(3) 0.0690(17) -0.0103(17) 0.0050(13) 0.0165(16)

loop_
_atom_type_symbol
_atom_type_description
_atom_type_scat_dispersion_real
_atom_type_scat_dispersion_imag
_atom_type_scat_source
C C 0.0181 0.0091 'International Tables Vol C Tables 4.2.6.8 and 6.1.1.4'
H H 0.0000 0.0000 'International Tables Vol C Tables 4.2.6.8 and 6.1.1.4'
N N 0.0311 0.0180 'International Tables Vol C Tables 4.2.6.8 and 6.1.1.4'

loop_
_geom_angle_atom_site_label_1
_geom_angle_atom_site_label_2
_geom_angle_atom_site_label_3
_geom_angle
C2 C1 H1 120.7
C2 C1 N1 118.7(2)
N1 C1 H1 120.7
C1 C2 H2 119.7
C1 C2 C3 120.6(2)
C3 C2 H2 119.7
C2 C3 H3 119.6
C4 C3 C2 120.8(2)
C4 C3 H3 119.6
C3 C4 H4 120.4
C3 C4 C5 119.3(2)
C5 C4 H4 120.4
N1 C5 C4 117.9(2)
N2 C5 C4 131.1(2)
N2 C5 N1 111.0(2)
C7 C6 H6 127.6
N1 C6 H6 127.6
N1 C6 C7 104.8(2)
C6 C7 C8 126.6(2)
N2 C7 C6 111.9(2)
N2 C7 C8 121.5(2)
C9 C8 C7 121.6(2)
C9 C8 C13 116.5(2)
C13 C8 C7 121.9(2)
C8 C9 C14 120.6(2)
C10 C9 C8 121.9(3)
C10 C9 C14 117.4(2)
C9 C10 H10 120.0
C11 C10 C9 120.1(3)
C11 C10 H10 120.0
C10 C11 H11 120.2
C10 C11 C12 119.7(3)
C12 C11 H11 120.2
C11 C12 H12 119.6
C11 C12 C13 120.7(3)
C13 C12 H12 119.6
C8 C13 C15 121.8(2)
C12 C13 C8 121.1(3)
C12 C13 C15 117.1(2)
N3 C14 C9 176.2(3)
N4 C15 C13 173.8(3)
C1 N1 C5 122.6(2)
C6 N1 C1 130.1(2)
C6 N1 C5 107.3(2)
C5 N2 C7 105.1(2)

loop_
_geom_bond_atom_site_label_1
_geom_bond_atom_site_label_2
_geom_bond_distance
C1 H1 0.9300
C1 C2 1.345(4)
C1 N1 1.377(3)
C2 H2 0.9300
C2 C3 1.415(4)
C3 H3 0.9300
C3 C4 1.354(4)
C4 H4 0.9300
C4 C5 1.413(3)
C5 N1 1.388(3)
C5 N2 1.328(3)
C6 H6 0.9300
C6 C7 1.376(4)
C6 N1 1.376(3)
C7 C8 1.472(3)
C7 N2 1.368(3)
C8 C9 1.403(4)
C8 C13 1.408(4)
C9 C10 1.390(4)
C9 C14 1.440(4)
C10 H10 0.9300
C10 C11 1.374(4)
C11 H11 0.9300
C11 C12 1.375(4)
C12 H12 0.9300
C12 C13 1.392(4)
C13 C15 1.442(4)
C14 N3 1.147(4)
C15 N4 1.141(4)

loop_
_geom_torsion_atom_site_label_1
_geom_torsion_atom_site_label_2
_geom_torsion_atom_site_label_3
_geom_torsion_atom_site_label_4
_geom_torsion
C1 C2 C3 C4 0.9(5)
C2 C1 N1 C5 -0.3(4)
C2 C1 N1 C6 -179.7(3)
C2 C3 C4 C5 -0.5(4)
C3 C4 C5 N1 -0.2(4)
C3 C4 C5 N2 179.6(3)
C4 C5 N1 C1 0.7(4)
C4 C5 N1 C6 -179.8(2)
C4 C5 N2 C7 -179.3(3)
C6 C7 C8 C9 47.6(4)
C6 C7 C8 C13 -130.8(3)
C6 C7 N2 C5 -1.3(3)
C7 C6 N1 C1 178.4(3)
C7 C6 N1 C5 -1.1(3)
C7 C8 C9 C10 -176.7(3)
C7 C8 C9 C14 3.9(4)
C7 C8 C13 C12 177.4(3)
C7 C8 C13 C15 -0.2(4)
C8 C7 N2 C5 -178.7(2)
C8 C9 C10 C11 -0.8(5)
C9 C8 C13 C12 -1.0(4)
C9 C8 C13 C15 -178.7(3)
C9 C10 C11 C12 -1.0(5)
C10 C11 C12 C13 1.8(5)
C11 C12 C13 C8 -0.7(5)
C11 C12 C13 C15 177.0(3)
C13 C8 C9 C10 1.8(4)
C13 C8 C9 C14 -177.6(3)
C14 C9 C10 C11 178.6(3)
N1 C1 C2 C3 -0.5(4)
N1 C5 N2 C7 0.5(3)
N1 C6 C7 C8 178.7(3)
N1 C6 C7 N2 1.5(3)
N2 C5 N1 C1 -179.1(2)
N2 C5 N1 C6 0.3(3)
N2 C7 C8 C9 -135.4(3)
N2 C7 C8 C13 46.2(4)
